data_2235433
loop_
_publ_author_name
'Elahi, Fazal'
'Adeel, Muhammad'
'Tahir, M. Nawaz'

_publ_section_title
;
 5-(2,3-Dichlorophenyl)-2-fluoropyridine
;
_journal_coeditor_code GK2505
_journal_issue 7
_journal_name_full 'Acta Crystallographica Section E'
_journal_page_first o2180
_journal_paper_doi 10.1107/S1600536812027833
_journal_volume 68
_journal_year 2012
_chemical_formula_iupac 'C11 H6 Cl2 F N'
_chemical_formula_moiety 'C11 H6 Cl2 F N'
_chemical_formula_sum 'C11 H6 Cl2 F N'
_chemical_formula_weight 242.07
_chemical_name_systematic
;
5-(2,3-Dichlorophenyl)-2-fluoropyridine
;
_space_group_IT_number 2
_symmetry_cell_setting triclinic
_symmetry_space_group_name_Hall '-P 1'
_symmetry_space_group_name_H-M 'P -1'
_atom_sites_solution_hydrogens geom
_atom_sites_solution_primary direct
_atom_sites_solution_secondary difmap
_audit_creation_method SHELXL-97
_cell_angle_alpha 101.526(5)
_cell_angle_beta 94.930(4)
_cell_angle_gamma 92.057(5)
_cell_formula_units_Z 2
_cell_length_a 3.8889(3)
_cell_length_b 11.1006(11)
_cell_length_c 12.0542(11)
_cell_measurement_reflns_used 869
_cell_measurement_temperature 296(2)
_cell_measurement_theta_max 25.50
_cell_measurement_theta_min 1.73
_cell_volume 507.24(8)
_computing_cell_refinement 'SAINT (Bruker, 2007)'
_computing_data_collection 'APEX2 (Bruker, 2007)'
_computing_data_reduction 'SAINT (Bruker, 2007)'
_computing_molecular_graphics 'ORTEP-3 for Windows (Farrugia, 1997) and PLATON (Spek, 2009)'
_computing_publication_material 'WinGX (Farrugia, 1999) and PLATON (Spek, 2009)'
_computing_structure_refinement 'SHELXL97 (Sheldrick, 2008)'
_computing_structure_solution 'SHELXS97 (Sheldrick, 2008)'
_diffrn_ambient_temperature 296(2)
_diffrn_detector_area_resol_mean 8.10
_diffrn_measured_fraction_theta_full 0.990
_diffrn_measured_fraction_theta_max 0.990
_diffrn_measurement_device_type 'Bruker Kappa APEXII CCD'
_diffrn_measurement_method \w
_diffrn_radiation_monochromator graphite
_diffrn_radiation_source 'fine-focus sealed tube'
_diffrn_radiation_type MoK\a
_diffrn_radiation_wavelength 0.71073
_diffrn_reflns_av_R_equivalents 0.0225
_diffrn_reflns_av_sigmaI/netI 0.0200
_diffrn_reflns_limit_h_max 4
_diffrn_reflns_limit_h_min -4
_diffrn_reflns_limit_k_max 13
_diffrn_reflns_limit_k_min -13
_diffrn_reflns_limit_l_max 14
_diffrn_reflns_limit_l_min -14
_diffrn_reflns_number 6978
_diffrn_reflns_theta_full 25.50
_diffrn_reflns_theta_max 25.50
_diffrn_reflns_theta_min 1.73
_diffrn_standards_interval_count 0
_diffrn_standards_interval_time 0
_diffrn_standards_number 0
_exptl_absorpt_coefficient_mu 0.614
_exptl_absorpt_correction_T_max 0.898
_exptl_absorpt_correction_T_min 0.874
_exptl_absorpt_correction_type multi-scan
_exptl_absorpt_process_details '(SADABS; Bruker, 2005)'
_exptl_crystal_colour colorless
_exptl_crystal_density_diffrn 1.585
_exptl_crystal_density_method 'not measured'
_exptl_crystal_description needle
_exptl_crystal_F_000 244
_exptl_crystal_size_max 0.34
_exptl_crystal_size_mid 0.18
_exptl_crystal_size_min 0.16
_refine_diff_density_max 0.179
_refine_diff_density_min -0.221
_refine_ls_goodness_of_fit_ref 1.036
_refine_ls_hydrogen_treatment constr
_refine_ls_matrix_type full
_refine_ls_number_parameters 136
_refine_ls_number_reflns 1874
_refine_ls_number_restraints 0
_refine_ls_restrained_S_all 1.036
_refine_ls_R_factor_all 0.0330
_refine_ls_R_factor_gt 0.0275
_refine_ls_shift/su_max 0.000
_refine_ls_shift/su_mean 0.000
_refine_ls_structure_factor_coef Fsqd
_refine_ls_weighting_details 'calc w=1/[\s^2^(Fo^2^)+(0.0353P)^2^+0.1351P] where P=(Fo^2^+2Fc^2^)/3'
_refine_ls_weighting_scheme calc
_refine_ls_wR_factor_gt 0.0705
_refine_ls_wR_factor_ref 0.0745
_reflns_number_gt 1625
_reflns_number_total 1874
_reflns_threshold_expression I>2\s(I)
_cod_data_source_file gk2505.cif
_cod_data_source_block I
_cod_database_code 2235433
_cod_database_fobs_code 2235433

loop_
_symmetry_equiv_pos_site_id
_symmetry_equiv_pos_as_xyz
1 x,y,z
2 -x,-y,-z

loop_
_atom_site_aniso_label
_atom_site_aniso_U_11
_atom_site_aniso_U_22
_atom_site_aniso_U_33
_atom_site_aniso_U_12
_atom_site_aniso_U_13
_atom_site_aniso_U_23
Cl1 0.0512(3) 0.0576(3) 0.0312(2) 0.0030(2) -0.0007(2) 0.0092(2)
Cl2 0.0884(4) 0.0636(3) 0.0719(4) 0.0107(3) 0.0127(3) 0.0404(3)
F1 0.1164(11) 0.0382(6) 0.0853(9) -0.0001(6) 0.0163(8) 0.0196(6)
N1 0.0540(9) 0.0448(8) 0.0408(8) 0.0054(7) 0.0071(7) 0.0155(6)
C1 0.0300(8) 0.0385(8) 0.0319(8) 0.0047(6) 0.0071(6) 0.0060(6)
C2 0.0325(8) 0.0425(9) 0.0322(8) 0.0039(6) 0.0076(6) 0.0068(6)
C3 0.0422(10) 0.0445(9) 0.0512(10) 0.0069(7) 0.0130(8) 0.0185(8)
C4 0.0530(11) 0.0382(9) 0.0687(13) -0.0011(8) 0.0091(9) 0.0089(9)
C5 0.0497(11) 0.0452(10) 0.0524(11) -0.0033(8) -0.0035(8) -0.0045(8)
C6 0.0422(9) 0.0444(9) 0.0383(9) 0.0049(7) 0.0011(7) 0.0058(7)
C7 0.0309(8) 0.0383(8) 0.0294(8) 0.0051(6) 0.0019(6) 0.0064(6)
C8 0.0409(9) 0.0446(9) 0.0323(8) 0.0049(7) 0.0062(7) 0.0062(7)
C9 0.0555(11) 0.0409(9) 0.0407(10) 0.0093(8) 0.0031(8) -0.0007(7)
C10 0.0558(11) 0.0360(9) 0.0519(10) 0.0019(8) -0.0005(8) 0.0141(8)
C11 0.0428(9) 0.0407(9) 0.0323(8) 0.0073(7) 0.0051(7) 0.0079(7)

loop_
_atom_site_type_symbol
_atom_site_label
_atom_site_fract_x
_atom_site_fract_y
_atom_site_fract_z
_atom_site_U_iso_or_equiv
_atom_site_thermal_displace_type
_atom_site_occupancy
_atom_site_disorder_group
Cl Cl1 0.89637(11) 0.34986(4) 0.42850(3) 0.0469(2) Uani 1.000 -16
Cl Cl2 0.69950(16) 0.07317(5) 0.40724(5) 0.0705(2) Uani 1.000 -16
F F1 0.8508(4) 0.81300(10) 0.19925(12) 0.0787(5) Uani 1.000 -16
N N1 0.8522(4) 0.61337(13) 0.12178(12) 0.0454(5) Uani 1.000 -16
C C1 0.5754(4) 0.32731(14) 0.21540(13) 0.0333(5) Uani 1.000 -16
C C2 0.6680(4) 0.26882(14) 0.30479(13) 0.0355(5) Uani 1.000 -16
C C3 0.5869(4) 0.14425(15) 0.29533(15) 0.0441(6) Uani 1.000 -16
C C4 0.4176(5) 0.07576(17) 0.19693(18) 0.0535(6) Uani 1.000 -16
C C5 0.3322(5) 0.13175(16) 0.10746(17) 0.0518(6) Uani 1.000 -16
C C6 0.4073(4) 0.25512(15) 0.11605(14) 0.0421(5) Uani 1.000 -16
C C7 0.6503(4) 0.46004(14) 0.21958(12) 0.0329(5) Uani 1.000 -16
C C8 0.5751(4) 0.55329(15) 0.30850(13) 0.0393(5) Uani 1.000 -16
C C9 0.6419(5) 0.67424(16) 0.30366(15) 0.0469(6) Uani 1.000 -16
C C10 0.7801(5) 0.69556(15) 0.20828(16) 0.0475(6) Uani 1.000 -16
C C11 0.7863(4) 0.49632(15) 0.12855(13) 0.0383(5) Uani 1.000 -16
H H4 0.36156 -0.00758 0.19106 0.0642 Uiso 1.000 -16
H H5 0.22187 0.08546 0.04010 0.0621 Uiso 1.000 -16
H H6 0.34500 0.29133 0.05456 0.0505 Uiso 1.000 -16
H H8 0.47957 0.53360 0.37117 0.0472 Uiso 1.000 -16
H H9 0.59579 0.73832 0.36209 0.0562 Uiso 1.000 -16
H H11 0.83512 0.43519 0.06797 0.0460 Uiso 1.000 -16

loop_
_atom_type_symbol
_atom_type_description
_atom_type_scat_dispersion_real
_atom_type_scat_dispersion_imag
_atom_type_scat_source
C C 0.0033 0.0016 'International Tables Vol C Tables 4.2.6.8 and 6.1.1.4'
H H 0.0000 0.0000 'International Tables Vol C Tables 4.2.6.8 and 6.1.1.4'
N N 0.0061 0.0033 'International Tables Vol C Tables 4.2.6.8 and 6.1.1.4'
F F 0.0171 0.0103 'International Tables Vol C Tables 4.2.6.8 and 6.1.1.4'
Cl Cl 0.1484 0.1585 'International Tables Vol C Tables 4.2.6.8 and 6.1.1.4'

loop_
_geom_angle_atom_site_label_1
_geom_angle_atom_site_label_2
_geom_angle_atom_site_label_3
_geom_angle
_geom_angle_publ_flag
C10 N1 C11 115.72(15) no
C2 C1 C6 117.42(15) no
C2 C1 C7 123.81(14) no
C6 C1 C7 118.76(14) no
Cl1 C2 C1 120.44(12) no
Cl1 C2 C3 118.82(12) no
C1 C2 C3 120.72(15) no
Cl2 C3 C2 120.27(13) no
Cl2 C3 C4 119.16(14) no
C2 C3 C4 120.57(16) no
C3 C4 C5 119.21(18) no
C4 C5 C6 120.85(18) no
C1 C6 C5 121.20(16) no
C1 C7 C8 123.79(14) no
C1 C7 C11 119.39(14) no
C8 C7 C11 116.74(15) no
C7 C8 C9 119.99(15) no
C8 C9 C10 116.44(16) no
F1 C10 N1 114.38(16) no
F1 C10 C9 118.82(16) no
N1 C10 C9 126.79(17) no
N1 C11 C7 124.31(15) no
C3 C4 H4 120.00 no
C5 C4 H4 120.00 no
C4 C5 H5 120.00 no
C6 C5 H5 120.00 no
C1 C6 H6 119.00 no
C5 C6 H6 119.00 no
C7 C8 H8 120.00 no
C9 C8 H8 120.00 no
C8 C9 H9 122.00 no
C10 C9 H9 122.00 no
N1 C11 H11 118.00 no
C7 C11 H11 118.00 no

loop_
_geom_bond_atom_site_label_1
_geom_bond_atom_site_label_2
_geom_bond_distance
_geom_bond_publ_flag
Cl1 C2 1.7323(16) no
Cl2 C3 1.7271(18) no
F1 C10 1.350(2) no
N1 C10 1.299(2) no
N1 C11 1.335(2) no
C1 C2 1.394(2) no
C1 C6 1.396(2) no
C1 C7 1.482(2) no
C2 C3 1.387(2) no
C3 C4 1.374(3) no
C4 C5 1.371(3) no
C5 C6 1.372(2) no
C7 C8 1.392(2) no
C7 C11 1.381(2) no
C8 C9 1.372(2) no
C9 C10 1.368(3) no
C4 H4 0.9300 no
C5 H5 0.9300 no
C6 H6 0.9300 no
C8 H8 0.9300 no
C9 H9 0.9300 no
C11 H11 0.9300 no

loop_
_geom_hbond_atom_site_label_D
_geom_hbond_atom_site_label_H
_geom_hbond_atom_site_label_A
_geom_hbond_site_symmetry_A
_geom_hbond_distance_DH
_geom_hbond_distance_HA
_geom_hbond_distance_DA
_geom_hbond_angle_DHA
_geom_hbond_publ_flag
C6 H6 N1 2_665 0.93 2.63 3.557(2) 178 yes

loop_
_geom_torsion_atom_site_label_1
_geom_torsion_atom_site_label_2
_geom_torsion_atom_site_label_3
_geom_torsion_atom_site_label_4
_geom_torsion
_geom_torsion_publ_flag
C11 N1 C10 F1 179.73(16) no
C11 N1 C10 C9 -0.7(3) no
C10 N1 C11 C7 0.0(2) no
C6 C1 C2 Cl1 176.78(12) no
C6 C1 C2 C3 -1.6(2) no
C7 C1 C2 Cl1 -2.2(2) no
C7 C1 C2 C3 179.45(15) no
C2 C1 C6 C5 0.9(2) no
C7 C1 C6 C5 179.88(16) no
C2 C1 C7 C8 -49.6(2) no
C2 C1 C7 C11 133.83(17) no
C6 C1 C7 C8 131.43(17) no
C6 C1 C7 C11 -45.1(2) no
Cl1 C2 C3 Cl2 2.22(19) no
Cl1 C2 C3 C4 -177.52(14) no
C1 C2 C3 Cl2 -179.38(12) no
C1 C2 C3 C4 0.9(2) no
Cl2 C3 C4 C5 -179.13(15) no
C2 C3 C4 C5 0.6(3) no
C3 C4 C5 C6 -1.4(3) no
C4 C5 C6 C1 0.6(3) no
C1 C7 C8 C9 -177.67(16) no
C11 C7 C8 C9 -1.0(2) no
C1 C7 C11 N1 177.60(15) no
C8 C7 C11 N1 0.8(2) no
C7 C8 C9 C10 0.5(3) no
C8 C9 C10 F1 -179.97(19) no
C8 C9 C10 N1 0.5(3) no

loop_
_cod_related_entry_id
_cod_related_entry_database
_cod_related_entry_code
1 ChemSpider 30657866
